data_7718794
loop_
_publ_author_name
'Pavard, Paul-Alexis'
'Pugliese, Eva'
'Coutancier, Damien'
'Albin, Val&#xe9;rie'
'Casaretto, Nicolas'
'Bourcier, Sophie'
'Lair, Virginie'
'Ringuede, Armelle'
'Auffrant, Audrey'
'Schneider, Nathanaelle'

_publ_section_title
;
 Relationship between molecular structures and thermogravimetric
 properties of gallium-amidinate based compounds.
;
_journal_issue 24
_journal_name_full 'Dalton transactions (Cambridge, England : 2003)'
_journal_page_first 9770
_journal_page_last 9777
_journal_paper_doi 10.1039/d5dt00944h
_journal_volume 54
_journal_year 2025
_chemical_formula_moiety 'C11 H23 Cl2 Ga N2'
_chemical_formula_sum 'C11 H23 Cl2 Ga N2'
_chemical_formula_weight 323.93
_space_group_crystal_system monoclinic
_space_group_IT_number 14
_space_group_name_Hall '-P 2ybc'
_space_group_name_H-M_alt 'P 1 21/c 1'
_atom_sites_solution_hydrogens geom
_atom_sites_solution_primary dual
_audit_creation_date 2020-01-20
_audit_creation_method
;
Olex2 1.3
(compiled Nov 21 2019 18:26:39 for OlexSys, GUI svn.r6003)
;
_audit_update_record
;
2025-04-15 deposited with the CCDC.	2025-05-26 downloaded from the CCDC.
;
_cell_angle_alpha 90
_cell_angle_beta 99.543(4)
_cell_angle_gamma 90
_cell_formula_units_Z 4
_cell_length_a 11.1300(14)
_cell_length_b 8.8553(11)
_cell_length_c 15.859(2)
_cell_measurement_reflns_used 7790
_cell_measurement_temperature 149.99
_cell_measurement_theta_max 32.8511
_cell_measurement_theta_min 2.6046
_cell_volume 1541.4(3)
_computing_molecular_graphics 'Olex2 1.3 (Dolomanov et al., 2009)'
_computing_publication_material 'Olex2 1.3 (Dolomanov et al., 2009)'
_computing_structure_refinement 'SHELXL 2018/3 (Sheldrick, 2015)'
_computing_structure_solution 'SHELXT 2018/2 (Sheldrick, 2018)'
_diffrn_ambient_temperature 149.99
_diffrn_measured_fraction_theta_full 0.999
_diffrn_measured_fraction_theta_max 0.999
_diffrn_measurement_device_type 'Kappa APEX II'
_diffrn_measurement_method 'phi and omega scans'
_diffrn_radiation_type MoK\a
_diffrn_radiation_wavelength 0.71073
_diffrn_reflns_av_R_equivalents 0.0680
_diffrn_reflns_av_unetI/netI 0.0514
_diffrn_reflns_Laue_measured_fraction_full 0.999
_diffrn_reflns_Laue_measured_fraction_max 0.999
_diffrn_reflns_limit_h_max 14
_diffrn_reflns_limit_h_min -15
_diffrn_reflns_limit_k_max 12
_diffrn_reflns_limit_k_min -12
_diffrn_reflns_limit_l_max 22
_diffrn_reflns_limit_l_min -21
_diffrn_reflns_number 24162
_diffrn_reflns_point_group_measured_fraction_full 0.999
_diffrn_reflns_point_group_measured_fraction_max 0.999
_diffrn_reflns_theta_full 25.242
_diffrn_reflns_theta_max 30.034
_diffrn_reflns_theta_min 2.643
_diffrn_source_current 31.0
_diffrn_source_power 1.705
_diffrn_source_voltage 55.0
_exptl_absorpt_coefficient_mu 2.111
_exptl_absorpt_correction_T_max 0.7465
_exptl_absorpt_correction_T_min 0.4249
_exptl_absorpt_correction_type multi-scan
_exptl_absorpt_process_details
;
SADABS-2016/2 (Bruker,2016/2) was used for absorption correction.
wR2(int) was 0.1250 before and 0.0638 after correction.
The Ratio of minimum to maximum transmission is 0.5692.
The \l/2 correction factor is Not present.
;
_exptl_crystal_colour 'dull whiteish'
_exptl_crystal_colour_lustre dull
_exptl_crystal_colour_modifier whiteish
_exptl_crystal_density_diffrn 1.396
_exptl_crystal_description plate
_exptl_crystal_F_000 672
_exptl_crystal_size_max 0.8
_exptl_crystal_size_mid 0.6
_exptl_crystal_size_min 0.08
_refine_diff_density_max 1.611
_refine_diff_density_min -1.064
_refine_diff_density_rms 0.114
_refine_ls_extinction_method none
_refine_ls_goodness_of_fit_ref 1.070
_refine_ls_hydrogen_treatment constr
_refine_ls_matrix_type full
_refine_ls_number_parameters 150
_refine_ls_number_reflns 4515
_refine_ls_number_restraints 0
_refine_ls_restrained_S_all 1.070
_refine_ls_R_factor_all 0.0775
_refine_ls_R_factor_gt 0.0493
_refine_ls_shift/su_max 0.000
_refine_ls_shift/su_mean 0.000
_refine_ls_structure_factor_coef Fsqd
_refine_ls_weighting_details 'w=1/[\s^2^(Fo^2^)+(0.1000P)^2^] where P=(Fo^2^+2Fc^2^)/3'
_refine_ls_weighting_scheme calc
_refine_ls_wR_factor_gt 0.1346
_refine_ls_wR_factor_ref 0.1578
_reflns_Friedel_coverage 0.000
_reflns_number_gt 3469
_reflns_number_total 4515
_reflns_threshold_expression 'I > 2\s(I)'
_cod_data_source_file d5dt00944h2.cif
_cod_data_source_block L3GaCl2
_cod_depositor_comments 'Adding full bibliography for 7718786--7718794.cif.'
_cod_original_cell_volume 1541.5(3)
_cod_database_code 7718794
_shelx_shelxl_version_number 2018/3
_shelx_space_group_comment
;
The symmetry employed for this shelxl refinement is uniquely defined
by the following loop, which should always be used as a source of
symmetry information in preference to the above space-group names.
They are only intended as comments.
;
_shelx_estimated_absorpt_t_max 0.849
_shelx_estimated_absorpt_t_min 0.283
_olex2_refinement_description
;
1. Fixed Uiso
 At 1.2 times of:
  All C(H) groups, All C(H,H) groups
 At 1.5 times of:
  All C(H,H,H) groups
2.a Ternary CH refined with riding coordinates:
 C009(H009), C00A(H00E)
2.b Secondary CH2 refined with riding coordinates:
 C007(H00A,H00B), C008(H00C,H00D), C00B(H00F,H00G)
2.c Idealised Me refined as rotating group:
 C00C(H00H,H00I,H00J), C00D(H00K,H00L,H00M), C00E(H00N,H00O,H00P), C00F(H00Q,
 H00R,H00S), C00G(H00T,H00U,H00V)
;
_olex2_submission_special_instructions 'No special instructions were received'

loop_
_space_group_symop_operation_xyz
'x, y, z'
'-x, y+1/2, -z+1/2'
'-x, -y, -z'
'x, -y-1/2, z-1/2'

loop_
_atom_site_label
_atom_site_type_symbol
_atom_site_fract_x
_atom_site_fract_y
_atom_site_fract_z
_atom_site_U_iso_or_equiv
_atom_site_adp_type
_atom_site_occupancy
_atom_site_site_symmetry_order
_atom_site_calc_flag
_atom_site_refinement_flags_posn
_atom_site_refinement_flags_adp
_atom_site_refinement_flags_occupancy
_atom_site_disorder_assembly
_atom_site_disorder_group
Ga01 Ga 0.71888(3) 0.29695(3) 0.14185(2) 0.01763(13) Uani 1 1 d . . . . .
Cl02 Cl 0.59498(8) 0.12384(10) 0.08661(6) 0.0311(2) Uani 1 1 d . . . . .
Cl03 Cl 0.84086(8) 0.35791(10) 0.05530(6) 0.0313(2) Uani 1 1 d . . . . .
N004 N 0.7873(2) 0.2780(3) 0.26197(18) 0.0197(5) Uani 1 1 d . . . . .
N005 N 0.6572(2) 0.4516(3) 0.21053(17) 0.0182(5) Uani 1 1 d . . . . .
C006 C 0.7222(3) 0.3953(3) 0.28151(19) 0.0156(5) Uani 1 1 d . . . . .
C007 C 0.7259(3) 0.4568(3) 0.37021(19) 0.0180(6) Uani 1 1 d . . . . .
H00A H 0.725924 0.372051 0.410944 0.022 Uiso 1 1 calc R U . . .
H00B H 0.652183 0.518474 0.372041 0.022 Uiso 1 1 calc R U . . .
C008 C 0.8400(3) 0.5541(3) 0.3971(2) 0.0207(6) Uani 1 1 d . . . . .
H00C H 0.913065 0.492636 0.392954 0.025 Uiso 1 1 calc R U . . .
H00D H 0.838332 0.639599 0.356714 0.025 Uiso 1 1 calc R U . . .
C009 C 0.5638(3) 0.5694(3) 0.2032(2) 0.0199(6) Uani 1 1 d . . . . .
H009 H 0.507394 0.547156 0.244608 0.024 Uiso 1 1 calc R U . . .
C00A C 0.8741(3) 0.1868(3) 0.3198(2) 0.0202(6) Uani 1 1 d . . . . .
H00E H 0.877575 0.225170 0.379413 0.024 Uiso 1 1 calc R U . . .
C00B C 0.8506(3) 0.6161(4) 0.4876(2) 0.0250(7) Uani 1 1 d . . . . .
H00F H 0.848994 0.530823 0.527750 0.030 Uiso 1 1 calc R U . . .
H00G H 0.930166 0.667677 0.502903 0.030 Uiso 1 1 calc R U . . .
C00C C 0.7497(3) 0.7260(4) 0.4982(3) 0.0330(8) Uani 1 1 d . . . . .
H00H H 0.747717 0.807761 0.456338 0.049 Uiso 1 1 calc R U . . .
H00I H 0.764909 0.768249 0.556083 0.049 Uiso 1 1 calc R U . . .
H00J H 0.671356 0.672969 0.488985 0.049 Uiso 1 1 calc R U . . .
C00D C 0.9993(3) 0.2007(4) 0.2952(3) 0.0383(9) Uani 1 1 d . . . . .
H00K H 0.995679 0.169314 0.235602 0.058 Uiso 1 1 calc R U . . .
H00L H 1.056646 0.135908 0.332440 0.058 Uiso 1 1 calc R U . . .
H00M H 1.026569 0.305891 0.301724 0.058 Uiso 1 1 calc R U . . .
C00E C 0.6181(3) 0.7266(3) 0.2220(3) 0.0299(8) Uani 1 1 d . . . . .
H00N H 0.657289 0.732217 0.282021 0.045 Uiso 1 1 calc R U . . .
H00O H 0.553201 0.802382 0.211105 0.045 Uiso 1 1 calc R U . . .
H00P H 0.678669 0.746168 0.184996 0.045 Uiso 1 1 calc R U . . .
C00F C 0.4924(3) 0.5633(4) 0.1132(2) 0.0298(8) Uani 1 1 d . . . . .
H00Q H 0.546719 0.586292 0.072144 0.045 Uiso 1 1 calc R U . . .
H00R H 0.426332 0.637691 0.107300 0.045 Uiso 1 1 calc R U . . .
H00S H 0.457996 0.462049 0.101814 0.045 Uiso 1 1 calc R U . . .
C00G C 0.8314(3) 0.0232(4) 0.3160(3) 0.0363(9) Uani 1 1 d . . . . .
H00T H 0.752443 0.016776 0.335500 0.054 Uiso 1 1 calc R U . . .
H00U H 0.891148 -0.038864 0.353112 0.054 Uiso 1 1 calc R U . . .
H00V H 0.823047 -0.013669 0.257080 0.054 Uiso 1 1 calc R U . . .

loop_
_atom_site_aniso_label
_atom_site_aniso_U_11
_atom_site_aniso_U_22
_atom_site_aniso_U_33
_atom_site_aniso_U_23
_atom_site_aniso_U_13
_atom_site_aniso_U_12
Ga01 0.0215(2) 0.01766(18) 0.0126(2) -0.00322(13) -0.00047(13) 0.00101(12)
Cl02 0.0307(4) 0.0310(4) 0.0308(5) -0.0115(4) 0.0027(3) -0.0101(3)
Cl03 0.0368(5) 0.0361(4) 0.0229(5) -0.0048(4) 0.0105(4) -0.0082(4)
N004 0.0234(13) 0.0192(12) 0.0155(14) -0.0020(10) 0.0003(10) 0.0062(10)
N005 0.0220(12) 0.0155(11) 0.0158(13) -0.0032(10) -0.0007(10) 0.0046(9)
C006 0.0182(13) 0.0155(12) 0.0123(14) -0.0021(11) 0.0003(10) -0.0010(10)
C007 0.0197(14) 0.0200(13) 0.0138(15) -0.0024(11) 0.0012(11) -0.0006(11)
C008 0.0180(14) 0.0232(14) 0.0200(16) -0.0061(13) 0.0006(11) -0.0005(11)
C009 0.0207(14) 0.0174(13) 0.0208(17) 0.0006(12) 0.0015(12) 0.0032(11)
C00A 0.0226(15) 0.0182(13) 0.0185(16) 0.0009(12) -0.0010(12) 0.0041(11)
C00B 0.0245(15) 0.0295(16) 0.0184(17) -0.0062(13) -0.0043(13) -0.0024(13)
C00C 0.0349(19) 0.0321(18) 0.031(2) -0.0151(16) 0.0033(15) 0.0003(15)
C00D 0.0234(17) 0.049(2) 0.042(3) 0.0129(19) 0.0029(16) 0.0050(16)
C00E 0.039(2) 0.0154(14) 0.032(2) -0.0023(14) -0.0023(16) 0.0022(13)
C00F 0.0286(17) 0.0292(17) 0.027(2) 0.0004(15) -0.0084(14) 0.0053(14)
C00G 0.0334(19) 0.0195(15) 0.054(3) 0.0070(17) 0.0028(17) 0.0022(14)

loop_
_atom_type_symbol
_atom_type_description
_atom_type_scat_dispersion_real
_atom_type_scat_dispersion_imag
_atom_type_scat_source
C C 0.0033 0.0016 'International Tables Vol C Tables 4.2.6.8 and 6.1.1.4'
H H 0.0000 0.0000 'International Tables Vol C Tables 4.2.6.8 and 6.1.1.4'
Cl Cl 0.1484 0.1585 'International Tables Vol C Tables 4.2.6.8 and 6.1.1.4'
Ga Ga 0.2307 1.6083 'International Tables Vol C Tables 4.2.6.8 and 6.1.1.4'
N N 0.0061 0.0033 'International Tables Vol C Tables 4.2.6.8 and 6.1.1.4'

loop_
_geom_angle_atom_site_label_1
_geom_angle_atom_site_label_2
_geom_angle_atom_site_label_3
_geom_angle
_geom_angle_site_symmetry_1
_geom_angle_site_symmetry_3
_geom_angle_publ_flag
Cl02 Ga01 Cl03 110.41(4) . . ?
Cl02 Ga01 C006 123.47(7) . . ?
Cl03 Ga01 C006 126.07(7) . . ?
N004 Ga01 Cl02 117.38(8) . . ?
N004 Ga01 Cl03 117.52(9) . . ?
N004 Ga01 N005 68.16(10) . . ?
N004 Ga01 C006 34.11(10) . . ?
N005 Ga01 Cl02 117.95(8) . . ?
N005 Ga01 Cl03 119.92(8) . . ?
N005 Ga01 C006 34.06(10) . . ?
C006 N004 Ga01 91.20(19) . . ?
C006 N004 C00A 127.9(3) . . ?
C00A N004 Ga01 140.9(2) . . ?
C006 N005 Ga01 90.98(18) . . ?
C006 N005 C009 127.8(3) . . ?
C009 N005 Ga01 140.3(2) . . ?
N004 C006 Ga01 54.69(16) . . ?
N004 C006 C007 124.7(3) . . ?
N005 C006 Ga01 54.96(15) . . ?
N005 C006 N004 109.6(3) . . ?
N005 C006 C007 125.7(3) . . ?
C007 C006 Ga01 179.3(2) . . ?
C006 C007 H00A 109.5 . . ?
C006 C007 H00B 109.5 . . ?
C006 C007 C008 110.9(2) . . ?
H00A C007 H00B 108.1 . . ?
C008 C007 H00A 109.5 . . ?
C008 C007 H00B 109.5 . . ?
C007 C008 H00C 108.9 . . ?
C007 C008 H00D 108.9 . . ?
H00C C008 H00D 107.7 . . ?
C00B C008 C007 113.3(3) . . ?
C00B C008 H00C 108.9 . . ?
C00B C008 H00D 108.9 . . ?
N005 C009 H009 108.8 . . ?
N005 C009 C00E 112.4(3) . . ?
N005 C009 C00F 107.7(2) . . ?
C00E C009 H009 108.8 . . ?
C00F C009 H009 108.8 . . ?
C00F C009 C00E 110.2(3) . . ?
N004 C00A H00E 108.9 . . ?
N004 C00A C00D 109.6(3) . . ?
N004 C00A C00G 109.4(3) . . ?
C00D C00A H00E 108.9 . . ?
C00D C00A C00G 111.3(3) . . ?
C00G C00A H00E 108.9 . . ?
C008 C00B H00F 109.0 . . ?
C008 C00B H00G 109.0 . . ?
H00F C00B H00G 107.8 . . ?
C00C C00B C008 113.1(3) . . ?
C00C C00B H00F 109.0 . . ?
C00C C00B H00G 109.0 . . ?
C00B C00C H00H 109.5 . . ?
C00B C00C H00I 109.5 . . ?
C00B C00C H00J 109.5 . . ?
H00H C00C H00I 109.5 . . ?
H00H C00C H00J 109.5 . . ?
H00I C00C H00J 109.5 . . ?
C00A C00D H00K 109.5 . . ?
C00A C00D H00L 109.5 . . ?
C00A C00D H00M 109.5 . . ?
H00K C00D H00L 109.5 . . ?
H00K C00D H00M 109.5 . . ?
H00L C00D H00M 109.5 . . ?
C009 C00E H00N 109.5 . . ?
C009 C00E H00O 109.5 . . ?
C009 C00E H00P 109.5 . . ?
H00N C00E H00O 109.5 . . ?
H00N C00E H00P 109.5 . . ?
H00O C00E H00P 109.5 . . ?
C009 C00F H00Q 109.5 . . ?
C009 C00F H00R 109.5 . . ?
C009 C00F H00S 109.5 . . ?
H00Q C00F H00R 109.5 . . ?
H00Q C00F H00S 109.5 . . ?
H00R C00F H00S 109.5 . . ?
C00A C00G H00T 109.5 . . ?
C00A C00G H00U 109.5 . . ?
C00A C00G H00V 109.5 . . ?
H00T C00G H00U 109.5 . . ?
H00T C00G H00V 109.5 . . ?
H00U C00G H00V 109.5 . . ?

loop_
_geom_bond_atom_site_label_1
_geom_bond_atom_site_label_2
_geom_bond_distance
_geom_bond_site_symmetry_2
_geom_bond_publ_flag
Ga01 Cl02 2.1491(8) . ?
Ga01 Cl03 2.1534(9) . ?
Ga01 N004 1.938(3) . ?
Ga01 N005 1.944(2) . ?
Ga01 C006 2.375(3) . ?
N004 C006 1.332(4) . ?
N004 C00A 1.461(4) . ?
N005 C006 1.330(4) . ?
N005 C009 1.464(4) . ?
C006 C007 1.503(4) . ?
C007 H00A 0.9900 . ?
C007 H00B 0.9900 . ?
C007 C008 1.535(4) . ?
C008 H00C 0.9900 . ?
C008 H00D 0.9900 . ?
C008 C00B 1.522(4) . ?
C009 H009 1.0000 . ?
C009 C00E 1.527(4) . ?
C009 C00F 1.516(5) . ?
C00A H00E 1.0000 . ?
C00A C00D 1.512(5) . ?
C00A C00G 1.523(4) . ?
C00B H00F 0.9900 . ?
C00B H00G 0.9900 . ?
C00B C00C 1.517(5) . ?
C00C H00H 0.9800 . ?
C00C H00I 0.9800 . ?
C00C H00J 0.9800 . ?
C00D H00K 0.9800 . ?
C00D H00L 0.9800 . ?
C00D H00M 0.9800 . ?
C00E H00N 0.9800 . ?
C00E H00O 0.9800 . ?
C00E H00P 0.9800 . ?
C00F H00Q 0.9800 . ?
C00F H00R 0.9800 . ?
C00F H00S 0.9800 . ?
C00G H00T 0.9800 . ?
C00G H00U 0.9800 . ?
C00G H00V 0.9800 . ?

loop_
_geom_torsion_atom_site_label_1
_geom_torsion_atom_site_label_2
_geom_torsion_atom_site_label_3
_geom_torsion_atom_site_label_4
_geom_torsion
_geom_torsion_site_symmetry_1
_geom_torsion_site_symmetry_2
_geom_torsion_site_symmetry_3
_geom_torsion_site_symmetry_4
_geom_torsion_publ_flag
Ga01 N004 C006 N005 -1.6(2) . . . . ?
Ga01 N004 C006 C007 -179.6(2) . . . . ?
Ga01 N004 C00A C00D 60.6(4) . . . . ?
Ga01 N004 C00A C00G -61.7(4) . . . . ?
Ga01 N005 C006 N004 1.6(2) . . . . ?
Ga01 N005 C006 C007 179.6(3) . . . . ?
Ga01 N005 C009 C00E -119.8(3) . . . . ?
Ga01 N005 C009 C00F 1.8(4) . . . . ?
N004 C006 C007 C008 78.2(4) . . . . ?
N005 C006 C007 C008 -99.5(3) . . . . ?
C006 N004 C00A C00D -118.1(4) . . . . ?
C006 N004 C00A C00G 119.7(3) . . . . ?
C006 N005 C009 C00E 74.2(4) . . . . ?
C006 N005 C009 C00F -164.3(3) . . . . ?
C006 C007 C008 C00B -178.4(3) . . . . ?
C007 C008 C00B C00C -64.9(4) . . . . ?
C009 N005 C006 Ga01 171.2(3) . . . . ?
C009 N005 C006 N004 172.7(3) . . . . ?
C009 N005 C006 C007 -9.3(5) . . . . ?
C00A N004 C006 Ga01 179.1(4) . . . . ?
C00A N004 C006 N005 177.6(3) . . . . ?
C00A N004 C006 C007 -0.5(5) . . . . ?
